data_2232283
loop_
_publ_author_name
'Facchinetti, Victor'
'Gomes, Claudia R. B.'
'Cunico, Wilson'
'Wardell, Solange M. S. V.'
'Wardell, James L.'
'Tiekink, Edward R. T.'

_publ_section_title
;
 3-(2<i>H</i>-1,3-Benzodioxol-5-ylmethyl)-2-(2-methoxyphenyl)-1,3-thiazolidin-4-one
;
_journal_coeditor_code HB6438
_journal_issue 11
_journal_name_full 'Acta Crystallographica Section E'
_journal_page_first o2970
_journal_page_last o2971
_journal_paper_doi 10.1107/S1600536811041262
_journal_volume 67
_journal_year 2011
_chemical_formula_iupac 'C18 H17 N O4 S'
_chemical_formula_moiety 'C18 H17 N O4 S'
_chemical_formula_sum 'C18 H17 N O4 S'
_chemical_formula_weight 343.39
_chemical_name_systematic
;
3-(2<i>H</i>-1,3-Benzodioxol-5-ylmethyl)-2-(2-methoxyphenyl)-
1,3-thiazolidin-4-one
;
_space_group_IT_number 14
_symmetry_cell_setting monoclinic
_symmetry_space_group_name_Hall '-P 2yn'
_symmetry_space_group_name_H-M 'P 1 21/n 1'
_atom_sites_solution_hydrogens geom
_atom_sites_solution_primary direct
_atom_sites_solution_secondary difmap
_audit_creation_method SHELXL-97
_cell_angle_alpha 90.00
_cell_angle_beta 91.825(3)
_cell_angle_gamma 90.00
_cell_formula_units_Z 4
_cell_length_a 6.8137(3)
_cell_length_b 12.5753(7)
_cell_length_c 18.5071(9)
_cell_measurement_reflns_used 7149
_cell_measurement_temperature 120(2)
_cell_measurement_theta_max 27.48
_cell_measurement_theta_min 2.91
_cell_volume 1584.96(14)
_computing_cell_refinement 'DENZO (Otwinowski & Minor, 1997) and COLLECT (Hooft, 1998)'
_computing_data_collection 'COLLECT (Hooft, 1998)'
_computing_data_reduction 'DENZO (Otwinowski & Minor, 1997) and COLLECT (Hooft, 1998)'
_computing_molecular_graphics 'ORTEP-3 (Farrugia, 1997) and DIAMOND (Brandenburg, 2006)'
_computing_publication_material 'publCIF (Westrip, 2010)'
_computing_structure_refinement 'SHELXL97 (Sheldrick, 2008)'
_computing_structure_solution 'SHELXS97 (Sheldrick, 2008)'
_diffrn_ambient_temperature 120(2)
_diffrn_detector_area_resol_mean 9.091
_diffrn_measured_fraction_theta_full 0.998
_diffrn_measured_fraction_theta_max 0.998
_diffrn_measurement_device_type 'Bruker--Nonius APEXII CCD camera on \k-goniostat'
_diffrn_measurement_method '\f and \w'
_diffrn_radiation_monochromator '10cm confocal mirrors'
_diffrn_radiation_source 'Bruker--Nonius FR591 rotating anode'
_diffrn_radiation_type MoK\a
_diffrn_radiation_wavelength 0.71073
_diffrn_reflns_av_R_equivalents 0.1590
_diffrn_reflns_av_sigmaI/netI 0.1360
_diffrn_reflns_limit_h_max 8
_diffrn_reflns_limit_h_min -8
_diffrn_reflns_limit_k_max 16
_diffrn_reflns_limit_k_min -15
_diffrn_reflns_limit_l_max 24
_diffrn_reflns_limit_l_min -23
_diffrn_reflns_number 21683
_diffrn_reflns_theta_full 27.50
_diffrn_reflns_theta_max 27.50
_diffrn_reflns_theta_min 3.15
_diffrn_standards_decay_% 0
_diffrn_standards_number 0
_exptl_absorpt_coefficient_mu 0.227
_exptl_absorpt_correction_T_max 0.746
_exptl_absorpt_correction_T_min 0.553
_exptl_absorpt_correction_type multi-scan
_exptl_absorpt_process_details '(SADABS; Sheldrick, 2007)'
_exptl_crystal_colour colourless
_exptl_crystal_density_diffrn 1.439
_exptl_crystal_density_method 'not measured'
_exptl_crystal_description block
_exptl_crystal_F_000 720
_exptl_crystal_size_max 0.16
_exptl_crystal_size_mid 0.06
_exptl_crystal_size_min 0.05
_refine_diff_density_max 0.331
_refine_diff_density_min -0.426
_refine_ls_extinction_method none
_refine_ls_goodness_of_fit_ref 1.016
_refine_ls_hydrogen_treatment constr
_refine_ls_matrix_type full
_refine_ls_number_parameters 218
_refine_ls_number_reflns 3625
_refine_ls_number_restraints 0
_refine_ls_restrained_S_all 1.016
_refine_ls_R_factor_all 0.1525
_refine_ls_R_factor_gt 0.0683
_refine_ls_shift/su_max 0.000
_refine_ls_shift/su_mean 0.000
_refine_ls_structure_factor_coef Fsqd
_refine_ls_weighting_details 'calc w=1/[\s^2^(Fo^2^)+(0.0754P)^2^] where P=(Fo^2^+2Fc^2^)/3'
_refine_ls_weighting_scheme calc
_refine_ls_wR_factor_gt 0.1428
_refine_ls_wR_factor_ref 0.1799
_reflns_number_gt 1935
_reflns_number_total 3625
_reflns_threshold_expression I>2\s(I)
_cod_data_source_file hb6438.cif
_cod_data_source_block I
_cod_original_sg_symbol_H-M 'P 21/n'
_cod_database_code 2232283
_cod_database_fobs_code 2232283

loop_
_symmetry_equiv_pos_as_xyz
'x, y, z'
'-x+1/2, y+1/2, -z+1/2'
'-x, -y, -z'
'x-1/2, -y-1/2, z-1/2'

loop_
_atom_site_type_symbol
_atom_site_label
_atom_site_fract_x
_atom_site_fract_y
_atom_site_fract_z
_atom_site_U_iso_or_equiv
_atom_site_adp_type
_atom_site_calc_flag
_atom_site_refinement_flags
_atom_site_occupancy
_atom_site_symmetry_multiplicity
S S1 0.48794(13) 0.72256(9) 0.17227(5) 0.0365(3) Uani d . 1 1
O O1 0.3856(3) 0.60647(19) -0.01787(12) 0.0321(6) Uani d . 1 1
O O2 0.9136(3) 0.76552(19) 0.24212(12) 0.0291(6) Uani d . 1 1
O O3 1.2380(3) 0.9163(2) -0.11437(14) 0.0358(6) Uani d . 1 1
O O4 1.0102(3) 1.05303(19) -0.11655(13) 0.0328(6) Uani d . 1 1
N N1 0.6500(4) 0.6556(2) 0.05355(13) 0.0231(6) Uani d . 1 1
C C1 0.7138(4) 0.6948(3) 0.12420(17) 0.0246(8) Uani d . 1 1
H H1 0.7849 0.7635 0.1174 0.029 Uiso calc R 1 1
C C2 0.4558(5) 0.6343(3) 0.04091(18) 0.0260(8) Uani d . 1 1
C C3 0.3391(5) 0.6492(3) 0.10759(19) 0.0358(9) Uani d . 1 1
H H3A 0.3034 0.5792 0.1279 0.043 Uiso calc R 1 1
H H3B 0.2167 0.6888 0.0957 0.043 Uiso calc R 1 1
C C4 0.8488(4) 0.6199(3) 0.16581(17) 0.0239(8) Uani d . 1 1
C C5 0.9521(4) 0.6609(3) 0.22695(17) 0.0236(8) Uani d . 1 1
C C6 1.0804(5) 0.5969(3) 0.26668(18) 0.0278(8) Uani d . 1 1
H H6 1.1525 0.6253 0.3070 0.033 Uiso calc R 1 1
C C7 1.1036(5) 0.4905(3) 0.24740(18) 0.0300(9) Uani d . 1 1
H H7 1.1917 0.4465 0.2747 0.036 Uiso calc R 1 1
C C8 0.9991(5) 0.4487(3) 0.18869(18) 0.0289(8) Uani d . 1 1
H H8 1.0127 0.3757 0.1765 0.035 Uiso calc R 1 1
C C9 0.8740(5) 0.5139(3) 0.14744(17) 0.0260(8) Uani d . 1 1
H H9 0.8053 0.4856 0.1063 0.031 Uiso calc R 1 1
C C10 0.9967(5) 0.8064(3) 0.30861(18) 0.0321(9) Uani d . 1 1
H H10A 0.9499 0.7642 0.3491 0.048 Uiso calc R 1 1
H H10B 0.9568 0.8807 0.3145 0.048 Uiso calc R 1 1
H H10C 1.1402 0.8022 0.3077 0.048 Uiso calc R 1 1
C C11 0.7881(5) 0.6555(3) -0.00479(17) 0.0281(8) Uani d . 1 1
H H11A 0.7309 0.6146 -0.0460 0.034 Uiso calc R 1 1
H H11B 0.9099 0.6188 0.0119 0.034 Uiso calc R 1 1
C C12 0.8399(5) 0.7660(3) -0.03050(16) 0.0254(8) Uani d . 1 1
C C13 1.0282(5) 0.7820(3) -0.05777(17) 0.0245(8) Uani d . 1 1
H H13 1.1244 0.7273 -0.0570 0.029 Uiso calc R 1 1
C C14 1.0652(4) 0.8808(3) -0.08553(18) 0.0264(8) Uani d . 1 1
C C15 1.1839(5) 1.0137(3) -0.1505(2) 0.0372(9) Uani d . 1 1
H H15A 1.1562 1.0004 -0.2026 0.045 Uiso calc R 1 1
H H15B 1.2917 1.0662 -0.1456 0.045 Uiso calc R 1 1
C C16 0.9303(5) 0.9626(3) -0.08612(18) 0.0285(8) Uani d . 1 1
C C17 0.7480(5) 0.9499(3) -0.05749(17) 0.0280(8) Uani d . 1 1
H H17 0.6563 1.0068 -0.0562 0.034 Uiso calc R 1 1
C C18 0.7038(5) 0.8489(3) -0.03018(17) 0.0260(8) Uani d . 1 1
H H18 0.5781 0.8366 -0.0110 0.031 Uiso calc R 1 1

loop_
_atom_site_aniso_label
_atom_site_aniso_U_11
_atom_site_aniso_U_22
_atom_site_aniso_U_33
_atom_site_aniso_U_12
_atom_site_aniso_U_13
_atom_site_aniso_U_23
S1 0.0270(5) 0.0496(7) 0.0329(5) 0.0028(4) 0.0009(4) -0.0113(5)
O1 0.0314(13) 0.0343(16) 0.0300(14) 0.0017(11) -0.0083(11) -0.0041(12)
O2 0.0332(13) 0.0292(15) 0.0245(13) 0.0021(11) -0.0070(10) -0.0028(11)
O3 0.0291(13) 0.0316(16) 0.0472(16) 0.0008(11) 0.0082(11) 0.0041(12)
O4 0.0329(14) 0.0290(15) 0.0367(14) -0.0010(11) 0.0049(11) 0.0016(12)
N1 0.0231(14) 0.0276(17) 0.0183(13) -0.0027(12) -0.0017(11) -0.0009(12)
C1 0.0246(17) 0.026(2) 0.0232(17) -0.0041(14) -0.0026(14) -0.0039(15)
C2 0.0269(17) 0.023(2) 0.0279(19) -0.0020(14) -0.0041(15) 0.0032(16)
C3 0.0270(18) 0.050(3) 0.0305(19) -0.0054(17) 0.0024(15) -0.0001(18)
C4 0.0199(16) 0.030(2) 0.0223(17) -0.0005(14) 0.0019(13) 0.0035(15)
C5 0.0213(16) 0.028(2) 0.0218(17) -0.0039(14) 0.0000(13) -0.0007(15)
C6 0.0255(17) 0.035(2) 0.0225(18) -0.0062(16) -0.0016(14) 0.0015(16)
C7 0.0307(19) 0.029(2) 0.030(2) 0.0074(16) 0.0020(16) 0.0040(17)
C8 0.0306(19) 0.027(2) 0.0294(19) -0.0010(15) 0.0006(15) -0.0041(16)
C9 0.0280(18) 0.029(2) 0.0207(17) -0.0037(15) -0.0012(14) 0.0010(15)
C10 0.037(2) 0.031(2) 0.0284(19) -0.0037(17) -0.0062(15) -0.0091(17)
C11 0.0308(18) 0.031(2) 0.0220(17) 0.0019(16) 0.0018(14) -0.0015(16)
C12 0.0283(18) 0.031(2) 0.0164(17) -0.0006(15) -0.0049(14) -0.0026(15)
C13 0.0251(17) 0.024(2) 0.0239(17) 0.0047(14) -0.0016(14) 0.0000(15)
C14 0.0231(17) 0.031(2) 0.0250(18) -0.0010(15) -0.0005(14) -0.0027(16)
C15 0.036(2) 0.032(2) 0.044(2) 0.0046(17) 0.0117(18) 0.0017(18)
C16 0.0322(19) 0.029(2) 0.0240(18) -0.0043(16) -0.0032(15) 0.0000(16)
C17 0.0296(19) 0.030(2) 0.0239(18) 0.0047(15) -0.0020(15) -0.0021(16)
C18 0.0225(16) 0.030(2) 0.0256(17) -0.0013(15) -0.0020(14) 0.0000(16)

loop_
_atom_type_symbol
_atom_type_description
_atom_type_scat_dispersion_real
_atom_type_scat_dispersion_imag
_atom_type_scat_source
C C 0.0033 0.0016 'International Tables Vol C Tables 4.2.6.8 and 6.1.1.4'
H H 0.0000 0.0000 'International Tables Vol C Tables 4.2.6.8 and 6.1.1.4'
N N 0.0061 0.0033 'International Tables Vol C Tables 4.2.6.8 and 6.1.1.4'
O O 0.0106 0.0060 'International Tables Vol C Tables 4.2.6.8 and 6.1.1.4'
S S 0.1246 0.1234 'International Tables Vol C Tables 4.2.6.8 and 6.1.1.4'

loop_
_geom_angle_atom_site_label_1
_geom_angle_atom_site_label_2
_geom_angle_atom_site_label_3
_geom_angle
C3 S1 C1 92.50(15)
C5 O2 C10 116.5(3)
C14 O3 C15 104.2(2)
C16 O4 C15 103.5(3)
C2 N1 C1 118.9(3)
C2 N1 C11 121.3(3)
C1 N1 C11 119.1(3)
N1 C1 C4 114.1(3)
N1 C1 S1 105.6(2)
C4 C1 S1 112.2(2)
N1 C1 H1 108.2
C4 C1 H1 108.2
S1 C1 H1 108.2
O1 C2 N1 123.9(3)
O1 C2 C3 124.3(3)
N1 C2 C3 111.8(3)
C2 C3 S1 108.0(2)
C2 C3 H3A 110.1
S1 C3 H3A 110.1
C2 C3 H3B 110.1
S1 C3 H3B 110.1
H3A C3 H3B 108.4
C9 C4 C5 119.0(3)
C9 C4 C1 123.5(3)
C5 C4 C1 117.5(3)
O2 C5 C6 124.8(3)
O2 C5 C4 114.9(3)
C6 C5 C4 120.3(3)
C5 C6 C7 119.8(3)
C5 C6 H6 120.1
C7 C6 H6 120.1
C8 C7 C6 120.4(3)
C8 C7 H7 119.8
C6 C7 H7 119.8
C7 C8 C9 119.8(3)
C7 C8 H8 120.1
C9 C8 H8 120.1
C4 C9 C8 120.7(3)
C4 C9 H9 119.7
C8 C9 H9 119.7
O2 C10 H10A 109.5
O2 C10 H10B 109.5
H10A C10 H10B 109.5
O2 C10 H10C 109.5
H10A C10 H10C 109.5
H10B C10 H10C 109.5
N1 C11 C12 113.3(3)
N1 C11 H11A 108.9
C12 C11 H11A 108.9
N1 C11 H11B 108.9
C12 C11 H11B 108.9
H11A C11 H11B 107.7
C18 C12 C13 120.5(3)
C18 C12 C11 121.5(3)
C13 C12 C11 117.9(3)
C14 C13 C12 116.4(3)
C14 C13 H13 121.8
C12 C13 H13 121.8
C13 C14 C16 123.2(3)
C13 C14 O3 127.3(3)
C16 C14 O3 109.4(3)
O3 C15 O4 106.9(3)
O3 C15 H15A 110.3
O4 C15 H15A 110.3
O3 C15 H15B 110.3
O4 C15 H15B 110.3
H15A C15 H15B 108.6
C17 C16 C14 121.4(3)
C17 C16 O4 128.5(3)
C14 C16 O4 110.1(3)
C16 C17 C18 116.8(3)
C16 C17 H17 121.6
C18 C17 H17 121.6
C12 C18 C17 121.7(3)
C12 C18 H18 119.2
C17 C18 H18 119.2

loop_
_geom_bond_atom_site_label_1
_geom_bond_atom_site_label_2
_geom_bond_distance
S1 C3 1.799(4)
S1 C1 1.836(3)
O1 C2 1.225(4)
O2 C5 1.372(4)
O2 C10 1.433(4)
O3 C14 1.382(4)
O3 C15 1.437(4)
O4 C16 1.388(4)
O4 C15 1.445(4)
N1 C2 1.363(4)
N1 C1 1.451(4)
N1 C11 1.455(4)
C1 C4 1.510(5)
C1 H1 1.0000
C2 C3 1.501(5)
C3 H3A 0.9900
C3 H3B 0.9900
C4 C9 1.387(5)
C4 C5 1.411(4)
C5 C6 1.382(5)
C6 C7 1.395(5)
C6 H6 0.9500
C7 C8 1.384(5)
C7 H7 0.9500
C8 C9 1.393(5)
C8 H8 0.9500
C9 H9 0.9500
C10 H10A 0.9800
C10 H10B 0.9800
C10 H10C 0.9800
C11 C12 1.514(5)
C11 H11A 0.9900
C11 H11B 0.9900
C12 C18 1.395(5)
C12 C13 1.408(5)
C13 C14 1.372(5)
C13 H13 0.9500
C14 C16 1.379(5)
C15 H15A 0.9900
C15 H15B 0.9900
C16 C17 1.375(5)
C17 C18 1.404(5)
C17 H17 0.9500
C18 H18 0.9500

loop_
_geom_hbond_atom_site_label_D
_geom_hbond_atom_site_label_H
_geom_hbond_atom_site_label_A
_geom_hbond_site_symmetry_A
_geom_hbond_distance_DH
_geom_hbond_distance_HA
_geom_hbond_distance_DA
_geom_hbond_angle_DHA
C9 H9 O1 3_665 0.95 2.36 3.302(4) 170
C13 H13 O1 1_655 0.95 2.43 3.352(4) 163

loop_
_geom_torsion_atom_site_label_1
_geom_torsion_atom_site_label_2
_geom_torsion_atom_site_label_3
_geom_torsion_atom_site_label_4
_geom_torsion
C2 N1 C1 C4 115.2(3)
C11 N1 C1 C4 -74.1(4)
C2 N1 C1 S1 -8.5(4)
C11 N1 C1 S1 162.2(2)
C3 S1 C1 N1 14.3(2)
C3 S1 C1 C4 -110.5(3)
C1 N1 C2 O1 175.9(3)
C11 N1 C2 O1 5.4(5)
C1 N1 C2 C3 -4.0(4)
C11 N1 C2 C3 -174.5(3)
O1 C2 C3 S1 -165.0(3)
N1 C2 C3 S1 14.9(4)
C1 S1 C3 C2 -16.7(3)
N1 C1 C4 C9 -14.6(4)
S1 C1 C4 C9 105.4(3)
N1 C1 C4 C5 166.0(3)
S1 C1 C4 C5 -73.9(3)
C10 O2 C5 C6 -7.3(4)
C10 O2 C5 C4 172.6(3)
C9 C4 C5 O2 -178.2(3)
C1 C4 C5 O2 1.2(4)
C9 C4 C5 C6 1.7(4)
C1 C4 C5 C6 -179.0(3)
O2 C5 C6 C7 178.1(3)
C4 C5 C6 C7 -1.8(5)
C5 C6 C7 C8 0.0(5)
C6 C7 C8 C9 1.7(5)
C5 C4 C9 C8 0.1(5)
C1 C4 C9 C8 -179.2(3)
C7 C8 C9 C4 -1.8(5)
C2 N1 C11 C12 101.4(4)
C1 N1 C11 C12 -69.0(4)
N1 C11 C12 C18 -33.1(4)
N1 C11 C12 C13 149.5(3)
C18 C12 C13 C14 -2.1(5)
C11 C12 C13 C14 175.3(3)
C12 C13 C14 C16 1.4(5)
C12 C13 C14 O3 179.1(3)
C15 O3 C14 C13 166.6(3)
C15 O3 C14 C16 -15.4(4)
C14 O3 C15 O4 23.8(4)
C16 O4 C15 O3 -23.0(3)
C13 C14 C16 C17 0.9(5)
O3 C14 C16 C17 -177.2(3)
C13 C14 C16 O4 179.2(3)
O3 C14 C16 O4 1.1(4)
C15 O4 C16 C17 -168.2(3)
C15 O4 C16 C14 13.7(4)
C14 C16 C17 C18 -2.3(5)
O4 C16 C17 C18 179.8(3)
C13 C12 C18 C17 0.8(5)
C11 C12 C18 C17 -176.6(3)
C16 C17 C18 C12 1.5(5)

loop_
_cod_related_entry_id
_cod_related_entry_database
_cod_related_entry_code
1 ChemSpider 2807470
